data_2001357
loop_
_publ_author_name
'Stibrany, R. T.'
'Potenza, J. A.'
'Schugar, H. J.'

_publ_section_title
;
 Isostructural trigonal-bipyramidal Cu^II^ and nominally 1%
 Cu^II^-doped Zn^II^ complexes with N~5~ ligation
;
_journal_issue 9
_journal_name_full 'Acta Crystallographica Section C'
_journal_page_first 1561
_journal_page_last 1564
_journal_paper_doi 10.1107/S0108270193004275
_journal_volume 49
_journal_year 1993
_chemical_formula_moiety 'C16 H28 Cl2 Cu1 N6 O8'
_chemical_formula_sum 'C16 H28 Cl2 Cu N6 O8'
_chemical_formula_weight 566.88
_symmetry_cell_setting monoclinic
_symmetry_space_group_name_Hall '-P 2ybc'
_symmetry_space_group_name_H-M 'P 1 21/c 1'
_cell_angle_alpha 90.
_cell_angle_beta 101.420(10)
_cell_angle_gamma 90.
_cell_formula_units_Z 4
_cell_length_a 10.5490(10)
_cell_length_b 9.2465(9)
_cell_length_c 25.256(2)
_cell_volume 2414.7(4)
_diffrn_radiation_type Mo
_diffrn_radiation_wavelength 0.71073
_exptl_absorpt_coefficient_mu 1.18
_exptl_crystal_density_diffrn 1.559
_exptl_crystal_density_meas 1.540(10)
_exptl_crystal_F_000 1172
_cod_data_source_file st1040.cif
_cod_data_source_block st1040_structure_1_of_2
_cod_original_cell_volume 2415.0(10)
_cod_original_formula_sum 'C16 H28 Cl2 Cu1 N6 O8'
_cod_database_code 2001357

loop_
_atom_site_label
_atom_site_fract_x
_atom_site_fract_y
_atom_site_fract_z
Cu .28354(5) .18658(5) .10754(2)
Cl(1) .36980(10) .69930(10) .24331(5)
Cl(2) .20160(10) .7150(2) .01861(6)
O(1) .3045(5) .7896(6) .2735(2)
O(2) .5031(5) .7186(7) .2598(2)
O(3) .3382(6) .5571(5) .2536(2)
O(4) .3278(5) .7266(5) .1877(2)
O(5) .1246(8) .8293(9) .0040(5)
O(6) .1579(7) .5997(9) .0472(4)
O(7) .3227(7) .7540(10) .0459(3)
O(8) .2270(10) .6340(10) .9733(4)
N(1) .3143(4) .4000(4) .1333(2)
N(2) .1684(4) .1487(5) .0307(2)
N(3) .4047(3) .0139(4) .1391(2)
N(4) .4243(4) .2295(4) .0646(2)
N(5) .1442(3) .1458(4) .1471(2)
N(6) .0240(3) .0344(4) .1955(2)
C(1) .4363(5) .4478(5) .1205(2)
C(2) .4475(5) .3868(6) .0660(2)
C(3) .2396(6) .2079(7) .9901(2)
C(4) .3788(5) .1769(7) .0085(2)
C(5) .5093(5) .0028(6) .1086(2)
C(6) .5433(4) .1506(6) .0916(2)
C(7) .1401(4) .0427(5) .1823(2)
C(8) .9483(4) .1398(6) .1673(2)
C(9) .0239(5) .2083(5) .1383(2)
C(10) .9831(5) .9246(6) .2301(2)
C(11) .9145(4) .7995(5) .1976(2)
C(12) .9732(5) .7271(5) .1617(2)
C(13) .9080(5) .6103(6) .1312(2)
C(14) .7918(6) .5683(6) .1415(2)
C(15) .7352(5) .6400(7) .1775(3)
C(16) .7941(4) .7571(6) .2057(2)
H(N11) .3047 .4160 .1660
H(N12) .2497 .4546 .1171
H(N21) .0840 .1934 .0254
H(N22) .1552 .0543 .0257
H(N31) .3613 .9434 .1445
H(N32) .4366 .0286 .1733
H(1'1) .3047 .4160 .1660
H(1'2) .4433 .5547 .1172
H(2'1) .3887 .4434 .0352
H(2'2) .5273 .4160 .0586
H(3'1) .1953 .3066 .9883
H(3'2) .2207 .1680 .9512
H(4'1) .3906 .0547 .0137
H(4'2) .4434 .1953 .9863
H(5'1) .4453 .9434 .0840
H(5'2) .5566 .9434 .1191
H(6'1) .5863 .1239 .1239
H(6'2) .6113 .1660 .0723
H(7) .2227 .9707 .1914
H(8) .8613 .1660 .1680
H(9) .9993 .2916 .1152
H(10'1) .9258 .9688 .2507
H(10'2) .0568 .8892 .2550
H(12) .0589 .7540 .1571
H(13) .9707 .5820 .1055
H(14) .7500 .4707 .1172
H(15) .6485 .6107 .1830
H(16) .7500 .8320 .2266

loop_
_geom_angle_atom_site_label_1
_geom_angle_atom_site_label_2
_geom_angle_atom_site_label_3
_geom_angle
N(1) Cu N(2) 118.10(10)
N(1) Cu N(3) 123.80(10)
N(1) Cu N(4) 84.1(2)
N(1) Cu N(5) 96.3(2)
N(3) Cu N(5) 96.9(2)
N(4) Cu N(5) 178.4(2)
N(6) C(10) C(11) 111.9(3)
C(10) C(11) C(16) 119.4(3)
N(2) Cu N(3) 114.80(10)
N(2) Cu N(4) 83.80(10)
N(2) Cu N(5) 94.80(10)
N(3) Cu N(4) 84.1(2)
C(10) C(11) C(12) 120.1(4)
C(8) N(6) C(10) 126.6(3)
C(7) N(6) C(10) 125.8(3)
C(7) N(6) C(8) 107.4(3)

loop_
_geom_bond_atom_site_label_1
_geom_bond_atom_site_label_2
_geom_bond_distance
Cu N(1) 2.083(3)
Cu N(2) 2.105(3)
Cu N(3) 2.101(3)
Cu N(4) 2.043(3)
Cu N(5) 1.971(3)
Cl(1) O(1) 1.399(3)
Cl(1) O(2) 1.397(4)
Cl(1) O(3) 1.394(3)
Cl(1) O(4) 1.410(3)
Cl(2) O(5) 1.340(5)
Cl(2) O(6) 1.414(5)
Cl(2) O(7) 1.374(5)
Cl(2) O(8) 1.437(6)
C(5) C(6) 1.497(5)
C(10) C(11) 1.516(5)
C(11) C(16) 1.383(4)
C(13) C(14) 1.358(5)
C(15) C(16) 1.375(6)
C(1) C(2) 1.513(5)
N(1) C(1) 1.456(4)
N(2) C(3) 1.489(5)
N(3) C(5) 1.469(4)
N(4) C(2) 1.474(4)
N(4) C(4) 1.487(5)
N(4) C(6) 1.495(4)
N(5) C(7) 1.309(4)
N(5) C(9) 1.373(4)
N(6) C(7) 1.334(4)
N(6) C(8) 1.368(5)
N(6) C(10) 1.460(4)
C(3) C(4) 1.477(7)
C(8) C(9) 1.342(5)
C(11) C(12) 1.370(5)
C(12) C(13) 1.423(6)
C(14) C(15) 1.356(6)
